data_2223786
loop_
_publ_author_name
'Tai, Xi-Shi'
'Zhao, Zeng-Bing'

_publ_section_title
;
 4-[(4-Diethylamino-2-hydroxybenzylidene)ammonio]-3-methylbenzenesulfonate
;
_journal_coeditor_code HB5148
_journal_issue 11
_journal_name_full 'Acta Crystallographica Section E'
_journal_page_first o2843
_journal_paper_doi 10.1107/S1600536809043098
_journal_volume 65
_journal_year 2009
_chemical_formula_iupac 'C18 H22 N2 O4 S'
_chemical_formula_moiety 'C18 H22 N2 O4 S'
_chemical_formula_sum 'C18 H22 N2 O4 S'
_chemical_formula_weight 362.44
_chemical_name_systematic
;
4-[(4-Diethylamino-2-hydroxybenzylidene)ammonio]-3-methylbenzenesulfonate
;
_space_group_IT_number 14
_symmetry_cell_setting monoclinic
_symmetry_space_group_name_Hall '-P 2yn'
_symmetry_space_group_name_H-M 'P 1 21/n 1'
_atom_sites_solution_hydrogens geom
_atom_sites_solution_primary direct
_atom_sites_solution_secondary difmap
_audit_creation_method SHELXL-97
_cell_angle_alpha 90.00
_cell_angle_beta 96.848(19)
_cell_angle_gamma 90.00
_cell_formula_units_Z 4
_cell_length_a 8.230(9)
_cell_length_b 12.143(14)
_cell_length_c 18.96(2)
_cell_measurement_reflns_used 3420
_cell_measurement_temperature 273(2)
_cell_measurement_theta_max 27.78
_cell_measurement_theta_min 2.60
_cell_volume 1881(4)
_computing_cell_refinement 'SAINT (Bruker, 2001)'
_computing_data_collection 'SMART (Bruker, 2001)'
_computing_data_reduction 'SAINT (Bruker, 2001)'
_computing_molecular_graphics 'SHELXTL (Sheldrick, 2008)'
_computing_publication_material 'SHELXTL (Sheldrick, 2008)'
_computing_structure_refinement 'SHELXL97 (Sheldrick, 2008)'
_computing_structure_solution 'SHELXS97 (Sheldrick, 2008)'
_diffrn_ambient_temperature 273(2)
_diffrn_measured_fraction_theta_full 0.998
_diffrn_measured_fraction_theta_max 0.998
_diffrn_measurement_device_type 'Bruker SMART CCD'
_diffrn_measurement_method \w
_diffrn_radiation_monochromator graphite
_diffrn_radiation_source 'fine-focus sealed tube'
_diffrn_radiation_type MoK\a
_diffrn_radiation_wavelength 0.71073
_diffrn_reflns_av_R_equivalents 0.0275
_diffrn_reflns_av_sigmaI/netI 0.0328
_diffrn_reflns_limit_h_max 9
_diffrn_reflns_limit_h_min -9
_diffrn_reflns_limit_k_max 14
_diffrn_reflns_limit_k_min -13
_diffrn_reflns_limit_l_max 22
_diffrn_reflns_limit_l_min -19
_diffrn_reflns_number 9430
_diffrn_reflns_theta_full 25.05
_diffrn_reflns_theta_max 25.05
_diffrn_reflns_theta_min 2.00
_exptl_absorpt_coefficient_mu 0.196
_exptl_absorpt_correction_type none
_exptl_crystal_colour brown
_exptl_crystal_density_diffrn 1.279
_exptl_crystal_density_method 'not measured'
_exptl_crystal_description block
_exptl_crystal_F_000 768
_exptl_crystal_size_max 0.18
_exptl_crystal_size_mid 0.16
_exptl_crystal_size_min 0.12
_refine_diff_density_max 0.443
_refine_diff_density_min -0.236
_refine_ls_extinction_method none
_refine_ls_goodness_of_fit_ref 1.053
_refine_ls_hydrogen_treatment constr
_refine_ls_matrix_type full
_refine_ls_number_parameters 227
_refine_ls_number_reflns 3337
_refine_ls_number_restraints 0
_refine_ls_restrained_S_all 1.053
_refine_ls_R_factor_all 0.0563
_refine_ls_R_factor_gt 0.0459
_refine_ls_shift/su_max 0.000
_refine_ls_shift/su_mean 0.000
_refine_ls_structure_factor_coef Fsqd
_refine_ls_weighting_details 'calc w=1/[\s^2^(Fo^2^)+(0.0682P)^2^+0.8828P] where P=(Fo^2^+2Fc^2^)/3'
_refine_ls_weighting_scheme calc
_refine_ls_wR_factor_gt 0.1266
_refine_ls_wR_factor_ref 0.1358
_reflns_number_gt 2737
_reflns_number_total 3337
_reflns_threshold_expression I>2\s(I)
_cod_data_source_file hb5148.cif
_cod_data_source_block I
_cod_depositor_comments
;
The following automatic conversions were performed:
'_symmetry_cell_setting' value 'Monoclinic' changed to 'monoclinic'
according to '/home/saulius/struct/CIF-dictionaries/cif_core.dic'
dictionary named 'cif_core.dic' version 2.4.1 from 2010-06-29.

Automatic conversion script
Id: cif_fix_enum 1527 2010-12-29 10:47:43Z saulius 

The following automatic conversions were performed:

'_symmetry_cell_setting' value 'Monoclinic' changed to 'monoclinic'
according to /home/saulius/struct/CIF-dictionaries/cif_core.dic
dictionary named 'cif_core.dic' version 2.4.1 from 2010-06-29.

Automatic conversion script
Id: cif_fix_values 1715 2011-07-08 13:25:40Z adriana 
;
_cod_original_cell_volume 1882(4)
_cod_original_sg_symbol_H-M 'P 21/n'
_cod_database_code 2223786

loop_
_symmetry_equiv_pos_as_xyz
'x, y, z'
'-x+1/2, y+1/2, -z+1/2'
'-x, -y, -z'
'x-1/2, -y-1/2, z-1/2'

loop_
_atom_site_type_symbol
_atom_site_label
_atom_site_fract_x
_atom_site_fract_y
_atom_site_fract_z
_atom_site_U_iso_or_equiv
_atom_site_adp_type
_atom_site_calc_flag
_atom_site_refinement_flags
_atom_site_occupancy
_atom_site_disorder_assembly
_atom_site_disorder_group
S S1 0.24693(7) 0.19093(5) 0.55953(3) 0.0423(2) Uani d . 1 . .
O O1 0.2152(3) 0.30892(16) 0.56444(12) 0.0792(7) Uani d . 1 . .
O O2 0.1087(2) 0.12620(16) 0.52607(9) 0.0582(5) Uani d . 1 . .
O O3 0.3181(2) 0.14533(16) 0.62907(8) 0.0561(5) Uani d . 1 . .
O O4 0.8678(2) 0.22390(14) 0.23964(8) 0.0496(4) Uani d . 1 . .
H H4 0.8646 0.2536 0.2006 0.074 Uiso calc R 1 . .
N N1 0.7742(2) 0.15936(16) 0.36312(9) 0.0394(4) Uani d . 1 . .
H H1 0.7599 0.2026 0.3270 0.047 Uiso calc R 1 . .
N N2 1.3356(2) 0.04143(18) 0.15486(10) 0.0513(5) Uani d . 1 . .
C C1 0.4078(3) 0.17934(17) 0.50261(11) 0.0359(5) Uani d . 1 . .
C C2 0.3808(3) 0.22288(18) 0.43351(11) 0.0396(5) Uani d . 1 . .
H H2 0.2808 0.2558 0.4183 0.047 Uiso calc R 1 . .
C C3 0.5015(3) 0.21780(18) 0.38679(11) 0.0373(5) Uani d . 1 . .
C C4 0.6527(3) 0.16570(17) 0.41184(11) 0.0349(5) Uani d . 1 . .
C C5 0.6818(3) 0.1232(2) 0.48125(11) 0.0447(6) Uani d . 1 . .
H H5 0.7821 0.0911 0.4971 0.054 Uiso calc R 1 . .
C C6 0.5588(3) 0.1295(2) 0.52658(11) 0.0437(6) Uani d . 1 . .
H H6 0.5771 0.1008 0.5723 0.052 Uiso calc R 1 . .
C C7 0.4692(3) 0.2677(2) 0.31182(13) 0.0572(7) Uani d . 1 . .
H H7A 0.3545 0.2828 0.3008 0.086 Uiso calc R 1 . .
H H7B 0.5030 0.2165 0.2778 0.086 Uiso calc R 1 . .
H H7C 0.5300 0.3349 0.3101 0.086 Uiso calc R 1 . .
C C8 0.9062(3) 0.09465(19) 0.36714(11) 0.0394(5) Uani d . 1 . .
H H8 0.9291 0.0510 0.4074 0.047 Uiso calc R 1 . .
C C9 1.0147(3) 0.08791(19) 0.31374(11) 0.0381(5) Uani d . 1 . .
C C10 0.9949(3) 0.15006(18) 0.24798(11) 0.0368(5) Uani d . 1 . .
C C11 1.0999(3) 0.13405(19) 0.19596(11) 0.0410(5) Uani d . 1 . .
H H11 1.0830 0.1739 0.1539 0.049 Uiso calc R 1 . .
C C12 1.2333(3) 0.05717(19) 0.20639(11) 0.0408(5) Uani d . 1 . .
C C13 1.2563(3) -0.0028(2) 0.27321(12) 0.0456(6) Uani d . 1 . .
H H13 1.3434 -0.0516 0.2823 0.055 Uiso calc R 1 . .
C C14 1.1492(3) 0.0123(2) 0.32326(12) 0.0452(6) Uani d . 1 . .
H H14 1.1651 -0.0285 0.3650 0.054 Uiso calc R 1 . .
C C15 1.3247(3) 0.1109(2) 0.08923(13) 0.0555(7) Uani d . 1 . .
H H15A 1.4317 0.1149 0.0728 0.067 Uiso calc R 1 . .
H H15B 1.2924 0.1850 0.1006 0.067 Uiso calc R 1 . .
C C16 1.2015(5) 0.0648(3) 0.02963(16) 0.0824(10) Uani d . 1 . .
H H16A 1.2287 -0.0102 0.0204 0.124 Uiso calc R 1 . .
H H16B 1.2051 0.1079 -0.0126 0.124 Uiso calc R 1 . .
H H16C 1.0934 0.0680 0.0438 0.124 Uiso calc R 1 . .
C C17 1.4625(3) -0.0487(2) 0.15911(15) 0.0596(7) Uani d . 1 . .
H H17A 1.4728 -0.0754 0.1116 0.072 Uiso calc R 1 . .
H H17B 1.4268 -0.1096 0.1865 0.072 Uiso calc R 1 . .
C C18 1.6273(4) -0.0090(3) 0.1931(2) 0.0841(10) Uani d . 1 . .
H H18A 1.6586 0.0554 0.1687 0.126 Uiso calc R 1 . .
H H18B 1.7073 -0.0659 0.1902 0.126 Uiso calc R 1 . .
H H18C 1.6209 0.0086 0.2420 0.126 Uiso calc R 1 . .

loop_
_atom_site_aniso_label
_atom_site_aniso_U_11
_atom_site_aniso_U_22
_atom_site_aniso_U_33
_atom_site_aniso_U_12
_atom_site_aniso_U_13
_atom_site_aniso_U_23
S1 0.0342(3) 0.0489(4) 0.0459(3) 0.0009(2) 0.0136(2) -0.0093(2)
O1 0.0831(15) 0.0529(12) 0.1121(17) 0.0114(10) 0.0548(13) -0.0103(11)
O2 0.0361(9) 0.0829(13) 0.0558(10) -0.0121(9) 0.0062(8) -0.0059(9)
O3 0.0521(11) 0.0770(12) 0.0408(9) 0.0002(9) 0.0121(8) -0.0073(8)
O4 0.0489(10) 0.0619(10) 0.0405(9) 0.0212(8) 0.0156(7) 0.0156(8)
N1 0.0357(10) 0.0501(11) 0.0333(9) 0.0066(8) 0.0074(7) 0.0048(8)
N2 0.0420(11) 0.0646(13) 0.0501(12) 0.0110(10) 0.0170(9) 0.0091(10)
C1 0.0314(11) 0.0381(11) 0.0391(11) 0.0000(9) 0.0082(9) -0.0078(9)
C2 0.0312(11) 0.0421(12) 0.0448(12) 0.0058(9) 0.0022(9) -0.0017(10)
C3 0.0343(11) 0.0395(11) 0.0374(11) 0.0018(9) 0.0012(9) 0.0011(9)
C4 0.0328(11) 0.0401(12) 0.0325(11) 0.0004(9) 0.0065(8) -0.0028(9)
C5 0.0344(12) 0.0636(15) 0.0364(12) 0.0158(11) 0.0057(9) 0.0036(10)
C6 0.0406(13) 0.0595(15) 0.0315(11) 0.0107(11) 0.0059(9) 0.0037(10)
C7 0.0469(15) 0.0750(18) 0.0496(14) 0.0103(13) 0.0048(11) 0.0190(13)
C8 0.0358(12) 0.0511(13) 0.0309(11) 0.0024(10) 0.0026(9) 0.0037(9)
C9 0.0336(11) 0.0486(13) 0.0320(11) 0.0029(10) 0.0038(9) 0.0018(9)
C10 0.0321(11) 0.0426(12) 0.0357(11) 0.0030(9) 0.0041(9) 0.0018(9)
C11 0.0381(12) 0.0505(13) 0.0352(11) 0.0037(10) 0.0077(9) 0.0067(10)
C12 0.0323(11) 0.0508(13) 0.0403(12) 0.0019(10) 0.0082(9) 0.0007(10)
C13 0.0349(12) 0.0543(14) 0.0480(13) 0.0110(11) 0.0063(10) 0.0074(11)
C14 0.0402(13) 0.0569(14) 0.0387(12) 0.0088(11) 0.0054(10) 0.0118(10)
C15 0.0516(15) 0.0636(16) 0.0552(15) 0.0077(13) 0.0231(12) 0.0119(12)
C16 0.104(3) 0.084(2) 0.0573(18) 0.019(2) 0.0021(17) -0.0009(16)
C17 0.0518(16) 0.0632(17) 0.0674(17) 0.0093(13) 0.0218(13) 0.0080(13)
C18 0.0546(18) 0.076(2) 0.122(3) -0.0037(16) 0.0109(18) 0.021(2)

loop_
_atom_type_symbol
_atom_type_description
_atom_type_scat_dispersion_real
_atom_type_scat_dispersion_imag
_atom_type_scat_source
C C 0.0033 0.0016 'International Tables Vol C Tables 4.2.6.8 and 6.1.1.4'
H H 0.0000 0.0000 'International Tables Vol C Tables 4.2.6.8 and 6.1.1.4'
N N 0.0061 0.0033 'International Tables Vol C Tables 4.2.6.8 and 6.1.1.4'
O O 0.0106 0.0060 'International Tables Vol C Tables 4.2.6.8 and 6.1.1.4'
S S 0.1246 0.1234 'International Tables Vol C Tables 4.2.6.8 and 6.1.1.4'

loop_
_geom_angle_atom_site_label_1
_geom_angle_atom_site_label_2
_geom_angle_atom_site_label_3
_geom_angle_site_symmetry_1
_geom_angle_site_symmetry_3
_geom_angle
_geom_angle_publ_flag
O1 S1 O2 . . 114.73(14) ?
O1 S1 O3 . . 111.33(13) ?
O2 S1 O3 . . 112.88(12) ?
O1 S1 C1 . . 105.25(11) ?
O2 S1 C1 . . 106.60(12) ?
O3 S1 C1 . . 105.14(12) ?
C10 O4 H4 . . 109.5 ?
C8 N1 C4 . . 128.05(19) ?
C8 N1 H1 . . 116.0 ?
C4 N1 H1 . . 116.0 ?
C12 N2 C15 . . 122.0(2) ?
C12 N2 C17 . . 122.8(2) ?
C15 N2 C17 . . 115.20(19) ?
C2 C1 C6 . . 119.88(19) ?
C2 C1 S1 . . 118.72(17) ?
C6 C1 S1 . . 121.39(18) ?
C1 C2 C3 . . 121.6(2) ?
C1 C2 H2 . . 119.2 ?
C3 C2 H2 . . 119.2 ?
C2 C3 C4 . . 117.6(2) ?
C2 C3 C7 . . 120.4(2) ?
C4 C3 C7 . . 122.0(2) ?
C5 C4 C3 . . 121.26(19) ?
C5 C4 N1 . . 121.70(19) ?
C3 C4 N1 . . 117.04(19) ?
C6 C5 C4 . . 119.8(2) ?
C6 C5 H5 . . 120.1 ?
C4 C5 H5 . . 120.1 ?
C5 C6 C1 . . 119.9(2) ?
C5 C6 H6 . . 120.1 ?
C1 C6 H6 . . 120.1 ?
C3 C7 H7A . . 109.5 ?
C3 C7 H7B . . 109.5 ?
H7A C7 H7B . . 109.5 ?
C3 C7 H7C . . 109.5 ?
H7A C7 H7C . . 109.5 ?
H7B C7 H7C . . 109.5 ?
N1 C8 C9 . . 124.4(2) ?
N1 C8 H8 . . 117.8 ?
C9 C8 H8 . . 117.8 ?
C8 C9 C14 . . 119.0(2) ?
C8 C9 C10 . . 124.3(2) ?
C14 C9 C10 . . 116.60(19) ?
O4 C10 C11 . . 122.38(19) ?
O4 C10 C9 . . 116.42(18) ?
C11 C10 C9 . . 121.2(2) ?
C10 C11 C12 . . 121.3(2) ?
C10 C11 H11 . . 119.4 ?
C12 C11 H11 . . 119.4 ?
N2 C12 C11 . . 121.0(2) ?
N2 C12 C13 . . 121.4(2) ?
C11 C12 C13 . . 117.61(19) ?
C14 C13 C12 . . 120.3(2) ?
C14 C13 H13 . . 119.9 ?
C12 C13 H13 . . 119.9 ?
C13 C14 C9 . . 123.0(2) ?
C13 C14 H14 . . 118.5 ?
C9 C14 H14 . . 118.5 ?
N2 C15 C16 . . 112.1(2) ?
N2 C15 H15A . . 109.2 ?
C16 C15 H15A . . 109.2 ?
N2 C15 H15B . . 109.2 ?
C16 C15 H15B . . 109.2 ?
H15A C15 H15B . . 107.9 ?
C15 C16 H16A . . 109.5 ?
C15 C16 H16B . . 109.5 ?
H16A C16 H16B . . 109.5 ?
C15 C16 H16C . . 109.5 ?
H16A C16 H16C . . 109.5 ?
H16B C16 H16C . . 109.5 ?
N2 C17 C18 . . 111.9(3) ?
N2 C17 H17A . . 109.2 ?
C18 C17 H17A . . 109.2 ?
N2 C17 H17B . . 109.2 ?
C18 C17 H17B . . 109.2 ?
H17A C17 H17B . . 107.9 ?
C17 C18 H18A . . 109.5 ?
C17 C18 H18B . . 109.5 ?
H18A C18 H18B . . 109.5 ?
C17 C18 H18C . . 109.5 ?
H18A C18 H18C . . 109.5 ?
H18B C18 H18C . . 109.5 ?

loop_
_geom_bond_atom_site_label_1
_geom_bond_atom_site_label_2
_geom_bond_site_symmetry_2
_geom_bond_distance
_geom_bond_publ_flag
S1 O1 . 1.461(3) ?
S1 O2 . 1.464(2) ?
S1 O3 . 1.485(2) ?
S1 C1 . 1.811(3) ?
O4 C10 . 1.372(3) ?
O4 H4 . 0.8200 ?
N1 C8 . 1.335(3) ?
N1 C4 . 1.442(3) ?
N1 H1 . 0.8600 ?
N2 C12 . 1.377(3) ?
N2 C15 . 1.497(3) ?
N2 C17 . 1.508(3) ?
C1 C2 . 1.406(3) ?
C1 C6 . 1.408(3) ?
C2 C3 . 1.409(3) ?
C2 H2 . 0.9300 ?
C3 C4 . 1.426(3) ?
C3 C7 . 1.539(3) ?
C4 C5 . 1.407(3) ?
C5 C6 . 1.406(3) ?
C5 H5 . 0.9300 ?
C6 H6 . 0.9300 ?
C7 H7A . 0.9600 ?
C7 H7B . 0.9600 ?
C7 H7C . 0.9600 ?
C8 C9 . 1.430(3) ?
C8 H8 . 0.9300 ?
C9 C14 . 1.433(3) ?
C9 C10 . 1.450(3) ?
C10 C11 . 1.401(3) ?
C11 C12 . 1.437(3) ?
C11 H11 . 0.9300 ?
C12 C13 . 1.454(3) ?
C13 C14 . 1.383(3) ?
C13 H13 . 0.9300 ?
C14 H14 . 0.9300 ?
C15 C16 . 1.531(4) ?
C15 H15A . 0.9700 ?
C15 H15B . 0.9700 ?
C16 H16A . 0.9600 ?
C16 H16B . 0.9600 ?
C16 H16C . 0.9600 ?
C17 C18 . 1.509(4) ?
C17 H17A . 0.9700 ?
C17 H17B . 0.9700 ?
C18 H18A . 0.9600 ?
C18 H18B . 0.9600 ?
C18 H18C . 0.9600 ?

loop_
_geom_hbond_atom_site_label_D
_geom_hbond_atom_site_label_H
_geom_hbond_atom_site_label_A
_geom_hbond_site_symmetry_A
_geom_hbond_distance_DH
_geom_hbond_distance_HA
_geom_hbond_distance_DA
_geom_hbond_angle_DHA
N1 H1 O4 . 0.86 1.99 2.668(4) 135
O4 H4 O3 4_665 0.82 1.84 2.623(4) 160

loop_
_geom_torsion_atom_site_label_1
_geom_torsion_atom_site_label_2
_geom_torsion_atom_site_label_3
_geom_torsion_atom_site_label_4
_geom_torsion_site_symmetry_1
_geom_torsion_site_symmetry_2
_geom_torsion_site_symmetry_3
_geom_torsion_site_symmetry_4
_geom_torsion
_geom_torsion_publ_flag
O1 S1 C1 C2 . . . . -58.2(2) ?
O2 S1 C1 C2 . . . . 64.0(2) ?
O3 S1 C1 C2 . . . . -175.90(17) ?
O1 S1 C1 C6 . . . . 120.8(2) ?
O2 S1 C1 C6 . . . . -117.0(2) ?
O3 S1 C1 C6 . . . . 3.1(2) ?
C6 C1 C2 C3 . . . . 0.2(3) ?
S1 C1 C2 C3 . . . . 179.24(17) ?
C1 C2 C3 C4 . . . . 0.6(3) ?
C1 C2 C3 C7 . . . . -179.1(2) ?
C2 C3 C4 C5 . . . . -1.5(3) ?
C7 C3 C4 C5 . . . . 178.2(2) ?
C2 C3 C4 N1 . . . . 178.98(19) ?
C7 C3 C4 N1 . . . . -1.3(3) ?
C8 N1 C4 C5 . . . . 17.3(3) ?
C8 N1 C4 C3 . . . . -163.2(2) ?
C3 C4 C5 C6 . . . . 1.5(3) ?
N1 C4 C5 C6 . . . . -178.9(2) ?
C4 C5 C6 C1 . . . . -0.7(4) ?
C2 C1 C6 C5 . . . . -0.2(3) ?
S1 C1 C6 C5 . . . . -179.17(18) ?
C4 N1 C8 C9 . . . . 175.3(2) ?
N1 C8 C9 C14 . . . . -177.9(2) ?
N1 C8 C9 C10 . . . . -0.4(4) ?
C8 C9 C10 O4 . . . . 3.7(3) ?
C14 C9 C10 O4 . . . . -178.8(2) ?
C8 C9 C10 C11 . . . . -175.8(2) ?
C14 C9 C10 C11 . . . . 1.7(3) ?
O4 C10 C11 C12 . . . . 179.2(2) ?
C9 C10 C11 C12 . . . . -1.3(3) ?
C15 N2 C12 C11 . . . . 6.4(4) ?
C17 N2 C12 C11 . . . . -171.6(2) ?
C15 N2 C12 C13 . . . . -173.4(2) ?
C17 N2 C12 C13 . . . . 8.6(4) ?
C10 C11 C12 N2 . . . . 179.7(2) ?
C10 C11 C12 C13 . . . . -0.5(3) ?
N2 C12 C13 C14 . . . . -178.2(2) ?
C11 C12 C13 C14 . . . . 1.9(3) ?
C12 C13 C14 C9 . . . . -1.6(4) ?
C8 C9 C14 C13 . . . . 177.4(2) ?
C10 C9 C14 C13 . . . . -0.3(3) ?
C12 N2 C15 C16 . . . . -87.6(3) ?
C17 N2 C15 C16 . . . . 90.5(3) ?
C12 N2 C17 C18 . . . . -93.3(3) ?
C15 N2 C17 C18 . . . . 88.5(3) ?

loop_
_cod_related_entry_id
_cod_related_entry_database
_cod_related_entry_code
1 ChemSpider 30655918
